data_1537183
loop_
_publ_author_name
'Z\"urcher, Fabio'
'Nesper, Reinhard'

_publ_section_title
;
 Ba~3~Ge~4~: Polymerization of Zintl Anions in the Solid and Bond Stretching
 Isomerism
;
_journal_coden_ASTM ACIEF5
_journal_issue 23
_journal_name_full 'Angewandte Chemie, International Edition'
_journal_page_first 3314
_journal_page_last 3318
_journal_paper_doi 10.1002/(sici)1521-3773(19981217)37:23<3314::aid-anie3314>3.0.co;2-l
_journal_volume 37
_journal_year 1998
_chemical_formula_sum 'Ba3 Ge4'
_space_group_IT_number 65
_symmetry_space_group_name_Hall '-C 2 2'
_symmetry_space_group_name_H-M 'C m m m'
_cell_angle_alpha 90
_cell_angle_beta 90
_cell_angle_gamma 90
_cell_formula_units_Z 8
_cell_length_a 11.799
_cell_length_b 12.21
_cell_length_c 12.097
_cell_volume 1742.764
_cod_data_source_file Zuercher_ACIEF5_1998_749.cif
_cod_data_source_block Ba3Ge4
_cod_depositor_comments
;
 Updated bibliographical information.

 Antanas Vaitkus,
 2019-09-13
;
_cod_database_code 1537183

loop_
_symmetry_equiv_pos_as_xyz
x,y,z
-x,-y,z
x,-y,-z
-x,y,-z
-x,-y,-z
x,y,-z
-x,y,z
x,-y,z
x+1/2,y+1/2,z
-x+1/2,-y+1/2,z
x+1/2,-y+1/2,-z
-x+1/2,y+1/2,-z
-x+1/2,-y+1/2,-z
x+1/2,y+1/2,-z
-x+1/2,y+1/2,z
x+1/2,-y+1/2,z

loop_
_atom_site_label
_atom_site_type_symbol
_atom_site_fract_x
_atom_site_fract_y
_atom_site_fract_z
_atom_site_occupancy
_atom_site_U_iso_or_equiv
Ba3 Ba 0 0 0.16015 1 0.0
Ge4 Ge 0.1977 0 0.34901 1 0.0
Ba1 Ba 0 0.16033 0.5 1 0.0
Ba2 Ba 0.66252 0 0 1 0.0
Ba4 Ba 0 0.5 0.32474 1 0.0
Ge2 Ge 0.13872 0.20215 0 1 0.0
Ba5 Ba 0.25 0.25 0.25577 1 0.0
Ge3 Ge 0 0.29357 0.13938 1 0.0
Ge1 Ge 0.19451 0.39432 0.5 1 0.0
